data_7719045
loop_
_publ_author_name
'Germano Bispo-Jr, Airton'
'Alves G&#xe1;lico, Diogo'
'Ovens, Jeffrey S.'
'Aparecido Sigoli, Fernando'
'Murugesu, Muralee'

_publ_section_title
;
 Impacts of &#x3b2;-diketonate terminal ligands on slow magnetic
 relaxation and luminescence thermometry in dinuclear Dy<sup>III</sup>
 single-molecule magnets.
;
_journal_issue 12
_journal_name_full 'Dalton transactions (Cambridge, England : 2003)'
_journal_page_first 4876
_journal_page_last 4887
_journal_paper_doi 10.1039/d4dt02200a
_journal_volume 54
_journal_year 2025
_chemical_formula_moiety 'C44 H60 Dy2 N4 O12'
_chemical_formula_sum 'C44 H60 Dy2 N4 O12'
_chemical_formula_weight 1161.96
_space_group_crystal_system triclinic
_space_group_IT_number 2
_space_group_name_Hall '-P 1'
_space_group_name_H-M_alt 'P -1'
_atom_sites_solution_hydrogens geom
_atom_sites_solution_primary direct
_audit_update_record
;
2024-05-06 deposited with the CCDC.	2025-01-02 downloaded from the CCDC.
;
_cell_angle_alpha 91.315(2)
_cell_angle_beta 102.365(2)
_cell_angle_gamma 108.821(2)
_cell_formula_units_Z 1
_cell_length_a 9.2504(9)
_cell_length_b 10.1281(10)
_cell_length_c 14.0753(14)
_cell_measurement_reflns_used 7970
_cell_measurement_temperature 200(2)
_cell_measurement_theta_max 28.35
_cell_measurement_theta_min 2.39
_cell_volume 1213.2(2)
_computing_cell_refinement 'Bruker SAINT'
_computing_data_collection 'Bruker APEX3'
_computing_data_reduction 'Bruker SAINT'
_computing_structure_refinement 'SHELXL-2018/3 (Sheldrick, 2018)'
_computing_structure_solution
; 
 SHELXT 2014/5 (Sheldrick, 2014)
;
_diffrn_ambient_temperature 200(2)
_diffrn_measured_fraction_theta_full 1.000
_diffrn_measured_fraction_theta_max 0.999
_diffrn_measurement_device_type 'Bruker APEX-II CCD'
_diffrn_measurement_method '\w and \phi scans'
_diffrn_radiation_monochromator graphite
_diffrn_radiation_type MoK\a
_diffrn_radiation_wavelength 0.71073
_diffrn_reflns_av_R_equivalents 0.0486
_diffrn_reflns_av_unetI/netI 0.0604
_diffrn_reflns_Laue_measured_fraction_full 1.000
_diffrn_reflns_Laue_measured_fraction_max 0.999
_diffrn_reflns_limit_h_max 12
_diffrn_reflns_limit_h_min -12
_diffrn_reflns_limit_k_max 13
_diffrn_reflns_limit_k_min -13
_diffrn_reflns_limit_l_max 18
_diffrn_reflns_limit_l_min -18
_diffrn_reflns_number 18083
_diffrn_reflns_point_group_measured_fraction_full 1.000
_diffrn_reflns_point_group_measured_fraction_max 0.999
_diffrn_reflns_theta_full 25.242
_diffrn_reflns_theta_max 28.373
_diffrn_reflns_theta_min 1.488
_exptl_absorpt_coefficient_mu 3.117
_exptl_absorpt_correction_T_max 0.7457
_exptl_absorpt_correction_T_min 0.6670
_exptl_absorpt_correction_type multi-scan
_exptl_absorpt_process_details SADABS
_exptl_crystal_colour colourless
_exptl_crystal_density_diffrn 1.590
_exptl_crystal_description plate
_exptl_crystal_F_000 580
_exptl_crystal_size_max 0.135
_exptl_crystal_size_mid 0.085
_exptl_crystal_size_min 0.023
_refine_diff_density_max 1.730
_refine_diff_density_min -0.616
_refine_diff_density_rms 0.122
_refine_ls_abs_structure_details none
_refine_ls_extinction_method none
_refine_ls_goodness_of_fit_ref 1.003
_refine_ls_hydrogen_treatment constr
_refine_ls_matrix_type full
_refine_ls_number_parameters 337
_refine_ls_number_reflns 6067
_refine_ls_number_restraints 227
_refine_ls_restrained_S_all 0.994
_refine_ls_R_factor_all 0.0522
_refine_ls_R_factor_gt 0.0341
_refine_ls_shift/su_max 0.001
_refine_ls_shift/su_mean 0.000
_refine_ls_structure_factor_coef Fsqd
_refine_ls_weighting_details 'w=1/[\s^2^(Fo^2^)+(0.0241P)^2^] where P=(Fo^2^+2Fc^2^)/3'
_refine_ls_weighting_scheme calc
_refine_ls_wR_factor_gt 0.0582
_refine_ls_wR_factor_ref 0.0636
_reflns_Friedel_coverage 0.000
_reflns_number_gt 4906
_reflns_number_total 6067
_reflns_threshold_expression 'I > 2\s(I)'
_cod_data_source_file d4dt02200a2.cif
_cod_data_source_block K1649
_cod_database_code 7719045
_shelx_space_group_comment
;
The symmetry employed for this shelxl refinement is uniquely defined
by the following loop, which should always be used as a source of
symmetry information in preference to the above space-group names.
They are only intended as comments.
;
_shelx_shelxl_version_number 2018/3

loop_
_space_group_symop_operation_xyz
'x, y, z'
'-x, -y, -z'

loop_
_atom_site_label
_atom_site_type_symbol
_atom_site_fract_x
_atom_site_fract_y
_atom_site_fract_z
_atom_site_U_iso_or_equiv
_atom_site_adp_type
_atom_site_occupancy
_atom_site_site_symmetry_order
_atom_site_calc_flag
_atom_site_refinement_flags_posn
_atom_site_refinement_flags_adp
_atom_site_refinement_flags_occupancy
_atom_site_disorder_assembly
_atom_site_disorder_group
Dy1 Dy 0.34904(2) 0.71226(2) 0.64189(2) 0.02660(6) Uani 1 1 d . . . . .
O1 O 0.2452(3) 0.8110(3) 0.50901(19) 0.0373(6) Uani 1 1 d . . . . .
O2 O 0.5269(3) 0.7579(3) 0.54551(18) 0.0318(6) Uani 1 1 d . . . . .
O3 O 0.2580(3) 0.6242(3) 0.77733(18) 0.0366(6) Uani 1 1 d . . . . .
O4 O 0.4527(3) 0.5345(3) 0.68519(17) 0.0330(6) Uani 1 1 d . . . . .
O5 O 0.5821(3) 0.8299(3) 0.75436(18) 0.0403(7) Uani 1 1 d . . . . .
O6 O 0.3080(3) 0.8975(3) 0.71723(19) 0.0389(6) Uani 1 1 d . . . . .
N1 N 0.0457(3) 0.6226(3) 0.6050(2) 0.0281(7) Uani 1 1 d . . . . .
N2 N -0.1985(3) 0.4890(3) 0.4994(2) 0.0284(7) Uani 1 1 d . . . . .
C1 C -0.0413(4) 0.5308(4) 0.5290(2) 0.0237(7) Uani 1 1 d . . . . .
C2 C -0.0308(4) 0.6772(4) 0.6565(3) 0.0334(9) Uani 1 1 d . . . . .
H2 H 0.027987 0.742433 0.711885 0.040 Uiso 1 1 calc R U . . .
C3 C -0.1906(4) 0.6425(4) 0.6323(3) 0.0376(9) Uani 1 1 d . . . . .
H3 H -0.243470 0.683329 0.668837 0.045 Uiso 1 1 calc R U . . .
C4 C -0.2713(4) 0.5456(4) 0.5526(3) 0.0351(9) Uani 1 1 d . . . . .
H4 H -0.382680 0.518134 0.534675 0.042 Uiso 1 1 calc R U . . .
C6 C 0.1603(5) 0.8838(5) 0.3543(3) 0.0484(11) Uani 1 1 d D U . . .
H6A H 0.213093 0.963758 0.320594 0.058 Uiso 0.75(3) 1 calc R U P A 1
H6B H 0.089501 0.912567 0.387479 0.058 Uiso 0.75(3) 1 calc R U P A 1
H6C H 0.134969 0.962313 0.381640 0.058 Uiso 0.25(3) 1 calc R U P A 2
H6D H 0.202059 0.913264 0.296121 0.058 Uiso 0.25(3) 1 calc R U P A 2
C7 C 0.2828(5) 0.8495(4) 0.4298(3) 0.0327(9) Uani 1 1 d . . . . .
C8 C 0.4251(5) 0.8571(4) 0.4083(3) 0.0360(9) Uani 1 1 d . . . . .
H8 H 0.444568 0.893293 0.348852 0.043 Uiso 1 1 calc R U . . .
C9 C 0.5408(5) 0.8159(4) 0.4669(3) 0.0333(9) Uani 1 1 d . . . . .
C10 C 0.6925(5) 0.8348(4) 0.4357(3) 0.0466(11) Uani 1 1 d . . . . .
H10A H 0.685009 0.747689 0.400076 0.070 Uiso 1 1 calc R U . . .
H10B H 0.779974 0.858218 0.493624 0.070 Uiso 1 1 calc R U . . .
H10C H 0.710758 0.910873 0.393161 0.070 Uiso 1 1 calc R U . . .
C13 C 0.3000(5) 0.5529(4) 0.8438(3) 0.0371(8) Uani 1 1 d D U . . .
C14 C 0.4097(5) 0.4874(4) 0.8425(3) 0.0403(9) Uani 1 1 d D . . . .
H14 H 0.439045 0.443408 0.898832 0.048 Uiso 1 1 calc R U . . .
C15 C 0.4810(4) 0.4807(4) 0.7652(3) 0.0321(7) Uani 1 1 d . . . . .
C16 C 0.6016(5) 0.4079(5) 0.7773(3) 0.0469(10) Uani 1 1 d . . . . .
H16A H 0.600172 0.366376 0.713359 0.070 Uiso 1 1 calc R U . . .
H16B H 0.577004 0.333937 0.820892 0.070 Uiso 1 1 calc R U . . .
H16C H 0.706105 0.476019 0.805439 0.070 Uiso 1 1 calc R U . . .
C19 C 0.6180(5) 0.9139(4) 0.8306(3) 0.0419(9) Uani 1 1 d D U . . .
C20 C 0.5196(6) 0.9814(4) 0.8553(3) 0.0506(10) Uani 1 1 d D . . . .
H20 H 0.555756 1.038978 0.915632 0.061 Uiso 1 1 calc R U . . .
C21 C 0.3733(6) 0.9713(4) 0.7988(3) 0.0442(9) Uani 1 1 d . . . . .
C22 C 0.2801(7) 1.0553(5) 0.8324(4) 0.0722(16) Uani 1 1 d . . . . .
H22A H 0.273225 1.127381 0.788051 0.108 Uiso 1 1 calc R U . . .
H22B H 0.332987 1.100067 0.898790 0.108 Uiso 1 1 calc R U . . .
H22C H 0.174123 0.992456 0.831884 0.108 Uiso 1 1 calc R U . . .
C5A C 0.0636(16) 0.7597(10) 0.2791(11) 0.084(4) Uani 0.75(3) 1 d D U P A 1
H5AA H 0.130784 0.739402 0.239663 0.126 Uiso 0.75(3) 1 calc R U P A 1
H5AB H -0.022215 0.782127 0.236456 0.126 Uiso 0.75(3) 1 calc R U P A 1
H5AC H 0.019985 0.677560 0.312555 0.126 Uiso 0.75(3) 1 calc R U P A 1
C11A C 0.122(4) 0.630(4) 0.9299(19) 0.069(4) Uani 0.31(3) 1 d D U P B 1
H11A H 0.029921 0.568810 0.881581 0.104 Uiso 0.31(3) 1 calc R U P B 1
H11B H 0.154729 0.724046 0.907926 0.104 Uiso 0.31(3) 1 calc R U P B 1
H11C H 0.094027 0.635664 0.992941 0.104 Uiso 0.31(3) 1 calc R U P B 1
C12A C 0.254(3) 0.571(3) 0.9409(13) 0.055(4) Uani 0.31(3) 1 d D U P B 1
H12A H 0.222795 0.479067 0.967300 0.065 Uiso 0.31(3) 1 calc R U P B 1
H12B H 0.347362 0.634661 0.988592 0.065 Uiso 0.31(3) 1 calc R U P B 1
C17A C 0.851(4) 0.844(4) 0.894(4) 0.078(8) Uani 0.26(4) 1 d D U P C 1
H17A H 0.825598 0.797158 0.828256 0.117 Uiso 0.26(4) 1 calc R U P C 1
H17B H 0.806407 0.775715 0.937740 0.117 Uiso 0.26(4) 1 calc R U P C 1
H17C H 0.965300 0.882629 0.918628 0.117 Uiso 0.26(4) 1 calc R U P C 1
C18A C 0.784(2) 0.958(3) 0.892(3) 0.055(5) Uani 0.26(4) 1 d D U P C 1
H18A H 0.850635 1.039630 0.866100 0.066 Uiso 0.26(4) 1 calc R U P C 1
H18B H 0.784542 0.988318 0.959991 0.066 Uiso 0.26(4) 1 calc R U P C 1
C5B C 0.013(3) 0.756(3) 0.325(3) 0.082(8) Uani 0.25(3) 1 d D U P A 2
H5BA H -0.071478 0.783353 0.285031 0.123 Uiso 0.25(3) 1 calc R U P A 2
H5BB H -0.017819 0.718420 0.383595 0.123 Uiso 0.25(3) 1 calc R U P A 2
H5BC H 0.034112 0.685152 0.286875 0.123 Uiso 0.25(3) 1 calc R U P A 2
C11B C 0.186(2) 0.6633(12) 0.9580(11) 0.072(4) Uani 0.69(3) 1 d D U P B 2
H11D H 0.120943 0.692384 0.903915 0.108 Uiso 0.69(3) 1 calc R U P B 2
H11E H 0.288777 0.737500 0.979378 0.108 Uiso 0.69(3) 1 calc R U P B 2
H11F H 0.134573 0.646396 1.012601 0.108 Uiso 0.69(3) 1 calc R U P B 2
C12B C 0.2095(14) 0.5291(11) 0.9239(8) 0.048(2) Uani 0.69(3) 1 d D U P B 2
H12C H 0.267596 0.495300 0.980130 0.057 Uiso 0.69(3) 1 calc R U P B 2
H12D H 0.105682 0.455768 0.899081 0.057 Uiso 0.69(3) 1 calc R U P B 2
C17B C 0.8043(19) 0.8060(15) 0.9261(10) 0.072(3) Uani 0.74(4) 1 d D U P C 2
H17D H 0.788032 0.743514 0.867712 0.108 Uiso 0.74(4) 1 calc R U P C 2
H17E H 0.731589 0.758931 0.965956 0.108 Uiso 0.74(4) 1 calc R U P C 2
H17F H 0.912662 0.829292 0.964321 0.108 Uiso 0.74(4) 1 calc R U P C 2
C18B C 0.7751(11) 0.9354(15) 0.8966(11) 0.061(3) Uani 0.74(4) 1 d D U P C 2
H18C H 0.857280 0.987401 0.863381 0.073 Uiso 0.74(4) 1 calc R U P C 2
H18D H 0.785886 0.994922 0.956299 0.073 Uiso 0.74(4) 1 calc R U P C 2

loop_
_atom_site_aniso_label
_atom_site_aniso_U_11
_atom_site_aniso_U_22
_atom_site_aniso_U_33
_atom_site_aniso_U_23
_atom_site_aniso_U_13
_atom_site_aniso_U_12
Dy1 0.02016(8) 0.03453(10) 0.02338(9) 0.00206(6) 0.00493(6) 0.00703(7)
O1 0.0361(15) 0.0454(16) 0.0336(15) 0.0131(12) 0.0102(13) 0.0159(13)
O2 0.0264(13) 0.0426(15) 0.0283(14) 0.0066(11) 0.0100(11) 0.0116(12)
O3 0.0308(14) 0.0522(17) 0.0318(14) 0.0130(11) 0.0120(12) 0.0169(12)
O4 0.0337(14) 0.0410(15) 0.0276(12) 0.0041(10) 0.0075(11) 0.0168(12)
O5 0.0293(14) 0.0498(16) 0.0312(14) -0.0057(11) 0.0013(12) 0.0035(13)
O6 0.0424(16) 0.0350(15) 0.0406(14) 0.0024(11) 0.0168(12) 0.0105(13)
N1 0.0200(14) 0.0376(18) 0.0258(16) 0.0024(13) 0.0065(13) 0.0079(13)
N2 0.0209(15) 0.0352(17) 0.0282(16) 0.0013(13) 0.0038(13) 0.0096(13)
C1 0.0171(16) 0.0287(19) 0.0248(18) 0.0070(14) 0.0044(14) 0.0070(14)
C2 0.0263(19) 0.044(2) 0.028(2) -0.0037(17) 0.0058(16) 0.0105(17)
C3 0.027(2) 0.050(2) 0.038(2) -0.0051(18) 0.0089(18) 0.0164(18)
C4 0.0215(18) 0.046(2) 0.038(2) -0.0007(18) 0.0047(17) 0.0134(17)
C6 0.053(3) 0.052(3) 0.040(2) 0.015(2) 0.002(2) 0.022(2)
C7 0.041(2) 0.028(2) 0.028(2) 0.0051(16) 0.0041(18) 0.0121(17)
C8 0.048(2) 0.036(2) 0.027(2) 0.0077(17) 0.0171(19) 0.0140(19)
C9 0.040(2) 0.0251(19) 0.035(2) -0.0019(16) 0.0148(19) 0.0078(17)
C10 0.052(3) 0.046(3) 0.050(3) 0.012(2) 0.029(2) 0.015(2)
C13 0.035(2) 0.048(2) 0.0298(18) 0.0100(15) 0.0088(15) 0.0153(16)
C14 0.047(2) 0.053(3) 0.0277(19) 0.0122(17) 0.0087(17) 0.0252(19)
C15 0.0302(19) 0.034(2) 0.0285(15) 0.0001(13) 0.0014(14) 0.0093(15)
C16 0.051(3) 0.057(3) 0.038(2) 0.002(2) 0.004(2) 0.031(2)
C19 0.0449(19) 0.037(2) 0.0271(17) 0.0007(13) 0.0028(14) -0.0055(16)
C20 0.070(2) 0.042(2) 0.030(2) -0.0054(18) 0.0120(17) 0.0066(19)
C21 0.065(2) 0.033(2) 0.0364(18) 0.0055(14) 0.0247(15) 0.0102(18)
C22 0.117(5) 0.063(3) 0.058(3) 0.005(3) 0.044(3) 0.045(3)
C5A 0.083(7) 0.082(5) 0.066(7) -0.003(5) -0.024(5) 0.025(5)
C11A 0.099(9) 0.089(7) 0.048(8) 0.013(5) 0.042(7) 0.052(7)
C12A 0.066(8) 0.064(11) 0.041(5) 0.012(5) 0.028(6) 0.021(8)
C17A 0.042(11) 0.068(11) 0.081(18) -0.005(11) -0.027(11) -0.011(9)
C18A 0.045(4) 0.062(9) 0.030(8) 0.016(7) 0.001(4) -0.014(5)
C5B 0.066(12) 0.097(11) 0.065(13) 0.023(11) -0.017(10) 0.024(11)
C11B 0.105(9) 0.086(6) 0.049(7) 0.014(4) 0.039(7) 0.049(7)
C12B 0.049(5) 0.067(5) 0.032(4) 0.012(3) 0.016(3) 0.021(4)
C17B 0.057(6) 0.071(6) 0.063(6) -0.006(4) -0.016(5) 0.009(5)
C18B 0.054(3) 0.064(5) 0.040(4) -0.009(4) -0.009(3) 0.002(3)

loop_
_atom_type_symbol
_atom_type_description
_atom_type_scat_dispersion_real
_atom_type_scat_dispersion_imag
_atom_type_scat_source
C C 0.0033 0.0016 'International Tables Vol C Tables 4.2.6.8 and 6.1.1.4'
H H 0.0000 0.0000 'International Tables Vol C Tables 4.2.6.8 and 6.1.1.4'
Dy Dy -0.1892 4.4098 'International Tables Vol C Tables 4.2.6.8 and 6.1.1.4'
N N 0.0061 0.0033 'International Tables Vol C Tables 4.2.6.8 and 6.1.1.4'
O O 0.0106 0.0060 'International Tables Vol C Tables 4.2.6.8 and 6.1.1.4'

loop_
_geom_angle_atom_site_label_1
_geom_angle_atom_site_label_2
_geom_angle_atom_site_label_3
_geom_angle
_geom_angle_site_symmetry_1
_geom_angle_site_symmetry_3
_geom_angle_publ_flag
O2 Dy1 O6 119.08(9) . . ?
O2 Dy1 O1 74.00(9) . . ?
O6 Dy1 O1 78.29(9) . . ?
O2 Dy1 O5 78.20(9) . . ?
O6 Dy1 O5 73.97(10) . . ?
O1 Dy1 O5 123.54(10) . . ?
O2 Dy1 O3 152.86(9) . . ?
O6 Dy1 O3 75.41(9) . . ?
O1 Dy1 O3 133.08(9) . . ?
O5 Dy1 O3 85.01(9) . . ?
O2 Dy1 O4 82.13(9) . . ?
O6 Dy1 O4 138.69(9) . . ?
O1 Dy1 O4 142.95(9) . . ?
O5 Dy1 O4 77.02(9) . . ?
O3 Dy1 O4 73.34(9) . . ?
O2 Dy1 N1 133.61(9) . . ?
O6 Dy1 N1 79.97(9) . . ?
O1 Dy1 N1 69.18(9) . . ?
O5 Dy1 N1 146.72(9) . . ?
O3 Dy1 N1 68.46(9) . . ?
O4 Dy1 N1 112.00(9) . . ?
O2 Dy1 N2 80.32(9) . 2_566 ?
O6 Dy1 N2 138.47(10) . 2_566 ?
O1 Dy1 N2 72.44(9) . 2_566 ?
O5 Dy1 N2 147.39(9) . 2_566 ?
O3 Dy1 N2 104.22(9) . 2_566 ?
O4 Dy1 N2 75.97(9) . 2_566 ?
N1 Dy1 N2 62.51(9) . 2_566 ?
C7 O1 Dy1 135.6(2) . . ?
C9 O2 Dy1 136.2(2) . . ?
C13 O3 Dy1 134.8(2) . . ?
C15 O4 Dy1 132.9(2) . . ?
C19 O5 Dy1 134.0(3) . . ?
C21 O6 Dy1 133.1(3) . . ?
C1 N1 C2 116.8(3) . . ?
C1 N1 Dy1 121.9(2) . . ?
C2 N1 Dy1 121.0(2) . . ?
C4 N2 C1 116.0(3) . . ?
C4 N2 Dy1 123.0(2) . 2_566 ?
C1 N2 Dy1 120.6(2) . 2_566 ?
N1 C1 N2 125.7(3) . . ?
N1 C1 C1 117.6(4) . 2_566 ?
N2 C1 C1 116.8(4) . 2_566 ?
N1 C2 C3 122.3(3) . . ?
N1 C2 H2 118.8 . . ?
C3 C2 H2 118.8 . . ?
C2 C3 C4 116.9(3) . . ?
C2 C3 H3 121.6 . . ?
C4 C3 H3 121.6 . . ?
N2 C4 C3 122.3(3) . . ?
N2 C4 H4 118.8 . . ?
C3 C4 H4 118.8 . . ?
C5B C6 C7 109.8(12) . . ?
C7 C6 C5A 111.9(5) . . ?
C7 C6 H6A 109.2 . . ?
C5A C6 H6A 109.2 . . ?
C7 C6 H6B 109.2 . . ?
C5A C6 H6B 109.2 . . ?
H6A C6 H6B 107.9 . . ?
C5B C6 H6C 109.7 . . ?
C7 C6 H6C 109.7 . . ?
C5B C6 H6D 109.7 . . ?
C7 C6 H6D 109.7 . . ?
H6C C6 H6D 108.2 . . ?
O1 C7 C8 124.2(4) . . ?
O1 C7 C6 116.5(4) . . ?
C8 C7 C6 119.3(4) . . ?
C9 C8 C7 125.0(4) . . ?
C9 C8 H8 117.5 . . ?
C7 C8 H8 117.5 . . ?
O2 C9 C8 124.3(3) . . ?
O2 C9 C10 116.5(4) . . ?
C8 C9 C10 119.2(4) . . ?
C9 C10 H10A 109.5 . . ?
C9 C10 H10B 109.5 . . ?
H10A C10 H10B 109.5 . . ?
C9 C10 H10C 109.5 . . ?
H10A C10 H10C 109.5 . . ?
H10B C10 H10C 109.5 . . ?
O3 C13 C14 124.4(3) . . ?
O3 C13 C12B 115.7(5) . . ?
C14 C13 C12B 119.6(5) . . ?
O3 C13 C12A 115.8(9) . . ?
C14 C13 C12A 118.1(8) . . ?
C13 C14 C15 125.4(4) . . ?
C13 C14 H14 117.3 . . ?
C15 C14 H14 117.3 . . ?
O4 C15 C14 124.2(4) . . ?
O4 C15 C16 117.4(3) . . ?
C14 C15 C16 118.4(4) . . ?
C15 C16 H16A 109.5 . . ?
C15 C16 H16B 109.5 . . ?
H16A C16 H16B 109.5 . . ?
C15 C16 H16C 109.5 . . ?
H16A C16 H16C 109.5 . . ?
H16B C16 H16C 109.5 . . ?
O5 C19 C20 124.1(4) . . ?
O5 C19 C18B 115.6(6) . . ?
C20 C19 C18B 120.3(6) . . ?
O5 C19 C18A 118.5(13) . . ?
C20 C19 C18A 117.0(12) . . ?
C21 C20 C19 125.2(4) . . ?
C21 C20 H20 117.4 . . ?
C19 C20 H20 117.4 . . ?
O6 C21 C20 125.0(4) . . ?
O6 C21 C22 115.1(4) . . ?
C20 C21 C22 119.9(4) . . ?
C21 C22 H22A 109.5 . . ?
C21 C22 H22B 109.5 . . ?
H22A C22 H22B 109.5 . . ?
C21 C22 H22C 109.5 . . ?
H22A C22 H22C 109.5 . . ?
H22B C22 H22C 109.5 . . ?
C6 C5A H5AA 109.5 . . ?
C6 C5A H5AB 109.5 . . ?
H5AA C5A H5AB 109.5 . . ?
C6 C5A H5AC 109.5 . . ?
H5AA C5A H5AC 109.5 . . ?
H5AB C5A H5AC 109.5 . . ?
C12A C11A H11A 109.5 . . ?
C12A C11A H11B 109.5 . . ?
H11A C11A H11B 109.5 . . ?
C12A C11A H11C 109.5 . . ?
H11A C11A H11C 109.5 . . ?
H11B C11A H11C 109.5 . . ?
C11A C12A C13 112.7(14) . . ?
C11A C12A H12A 109.0 . . ?
C13 C12A H12A 109.0 . . ?
C11A C12A H12B 109.0 . . ?
C13 C12A H12B 109.0 . . ?
H12A C12A H12B 107.8 . . ?
C18A C17A H17A 109.5 . . ?
C18A C17A H17B 109.5 . . ?
H17A C17A H17B 109.5 . . ?
C18A C17A H17C 109.5 . . ?
H17A C17A H17C 109.5 . . ?
H17B C17A H17C 109.5 . . ?
C17A C18A C19 112.0(16) . . ?
C17A C18A H18A 109.2 . . ?
C19 C18A H18A 109.2 . . ?
C17A C18A H18B 109.2 . . ?
C19 C18A H18B 109.2 . . ?
H18A C18A H18B 107.9 . . ?
C6 C5B H5BA 109.5 . . ?
C6 C5B H5BB 109.5 . . ?
H5BA C5B H5BB 109.5 . . ?
C6 C5B H5BC 109.5 . . ?
H5BA C5B H5BC 109.5 . . ?
H5BB C5B H5BC 109.5 . . ?
C12B C11B H11D 109.5 . . ?
C12B C11B H11E 109.5 . . ?
H11D C11B H11E 109.5 . . ?
C12B C11B H11F 109.5 . . ?
H11D C11B H11F 109.5 . . ?
H11E C11B H11F 109.5 . . ?
C13 C12B C11B 111.4(7) . . ?
C13 C12B H12C 109.3 . . ?
C11B C12B H12C 109.3 . . ?
C13 C12B H12D 109.3 . . ?
C11B C12B H12D 109.3 . . ?
H12C C12B H12D 108.0 . . ?
C18B C17B H17D 109.5 . . ?
C18B C17B H17E 109.5 . . ?
H17D C17B H17E 109.5 . . ?
C18B C17B H17F 109.5 . . ?
H17D C17B H17F 109.5 . . ?
H17E C17B H17F 109.5 . . ?
C17B C18B C19 115.0(7) . . ?
C17B C18B H18C 108.5 . . ?
C19 C18B H18C 108.5 . . ?
C17B C18B H18D 108.5 . . ?
C19 C18B H18D 108.5 . . ?
H18C C18B H18D 107.5 . . ?

loop_
_geom_bond_atom_site_label_1
_geom_bond_atom_site_label_2
_geom_bond_distance
_geom_bond_site_symmetry_2
_geom_bond_publ_flag
Dy1 O2 2.292(2) . ?
Dy1 O6 2.308(3) . ?
Dy1 O1 2.315(3) . ?
Dy1 O5 2.317(2) . ?
Dy1 O3 2.328(2) . ?
Dy1 O4 2.334(3) . ?
Dy1 N1 2.585(3) . ?
Dy1 N2 2.617(3) 2_566 ?
O1 C7 1.270(4) . ?
O2 C9 1.275(4) . ?
O3 C13 1.266(4) . ?
O4 C15 1.277(4) . ?
O5 C19 1.268(4) . ?
O6 C21 1.271(5) . ?
N1 C1 1.326(4) . ?
N1 C2 1.336(4) . ?
N2 C4 1.337(4) . ?
N2 C1 1.343(4) . ?
C1 C1 1.480(6) 2_566 ?
C2 C3 1.367(5) . ?
C2 H2 0.9500 . ?
C3 C4 1.378(5) . ?
C3 H3 0.9500 . ?
C4 H4 0.9500 . ?
C6 C5B 1.512(16) . ?
C6 C7 1.514(6) . ?
C6 C5A 1.519(8) . ?
C6 H6A 0.9900 . ?
C6 H6B 0.9900 . ?
C6 H6C 0.9900 . ?
C6 H6D 0.9900 . ?
C7 C8 1.392(5) . ?
C8 C9 1.388(6) . ?
C8 H8 0.9500 . ?
C9 C10 1.515(5) . ?
C10 H10A 0.9800 . ?
C10 H10B 0.9800 . ?
C10 H10C 0.9800 . ?
C13 C14 1.382(5) . ?
C13 C12B 1.523(7) . ?
C13 C12A 1.538(12) . ?
C14 C15 1.399(5) . ?
C14 H14 0.9500 . ?
C15 C16 1.508(5) . ?
C16 H16A 0.9800 . ?
C16 H16B 0.9800 . ?
C16 H16C 0.9800 . ?
C19 C20 1.394(6) . ?
C19 C18B 1.494(8) . ?
C19 C18A 1.510(15) . ?
C20 C21 1.386(6) . ?
C20 H20 0.9500 . ?
C21 C22 1.523(6) . ?
C22 H22A 0.9800 . ?
C22 H22B 0.9800 . ?
C22 H22C 0.9800 . ?
C5A H5AA 0.9800 . ?
C5A H5AB 0.9800 . ?
C5A H5AC 0.9800 . ?
C11A C12A 1.512(15) . ?
C11A H11A 0.9800 . ?
C11A H11B 0.9800 . ?
C11A H11C 0.9800 . ?
C12A H12A 0.9900 . ?
C12A H12B 0.9900 . ?
C17A C18A 1.479(15) . ?
C17A H17A 0.9800 . ?
C17A H17B 0.9800 . ?
C17A H17C 0.9800 . ?
C18A H18A 0.9900 . ?
C18A H18B 0.9900 . ?
C5B H5BA 0.9800 . ?
C5B H5BB 0.9800 . ?
C5B H5BC 0.9800 . ?
C11B C12B 1.525(10) . ?
C11B H11D 0.9800 . ?
C11B H11E 0.9800 . ?
C11B H11F 0.9800 . ?
C12B H12C 0.9900 . ?
C12B H12D 0.9900 . ?
C17B C18B 1.473(10) . ?
C17B H17D 0.9800 . ?
C17B H17E 0.9800 . ?
C17B H17F 0.9800 . ?
C18B H18C 0.9900 . ?
C18B H18D 0.9900 . ?

loop_
_geom_hbond_atom_site_label_D
_geom_hbond_atom_site_label_H
_geom_hbond_atom_site_label_A
_geom_hbond_distance_DH
_geom_hbond_distance_HA
_geom_hbond_distance_DA
_geom_hbond_angle_DHA
_geom_hbond_site_symmetry_A
_geom_hbond_publ_flag
C2 H2 O6 0.95 2.54 3.127(4) 120.0 . yes
C10 H10C O6 0.98 2.54 3.501(5) 166.6 2_676 yes

loop_
_geom_torsion_atom_site_label_1
_geom_torsion_atom_site_label_2
_geom_torsion_atom_site_label_3
_geom_torsion_atom_site_label_4
_geom_torsion
_geom_torsion_site_symmetry_1
_geom_torsion_site_symmetry_2
_geom_torsion_site_symmetry_3
_geom_torsion_site_symmetry_4
_geom_torsion_publ_flag
C2 N1 C1 N2 0.3(5) . . . . ?
Dy1 N1 C1 N2 -173.4(3) . . . . ?
C2 N1 C1 C1 -180.0(4) . . . 2_566 ?
Dy1 N1 C1 C1 6.3(5) . . . 2_566 ?
C4 N2 C1 N1 -0.3(5) . . . . ?
Dy1 N2 C1 N1 -173.8(3) 2_566 . . . ?
C4 N2 C1 C1 180.0(4) . . . 2_566 ?
Dy1 N2 C1 C1 6.6(5) 2_566 . . 2_566 ?
C1 N1 C2 C3 -0.8(6) . . . . ?
Dy1 N1 C2 C3 173.0(3) . . . . ?
N1 C2 C3 C4 1.2(6) . . . . ?
C1 N2 C4 C3 0.7(6) . . . . ?
Dy1 N2 C4 C3 174.0(3) 2_566 . . . ?
C2 C3 C4 N2 -1.1(6) . . . . ?
Dy1 O1 C7 C8 -9.5(6) . . . . ?
Dy1 O1 C7 C6 168.4(3) . . . . ?
C5B C6 C7 O1 -60(2) . . . . ?
C5A C6 C7 O1 -95.5(10) . . . . ?
C5B C6 C7 C8 118(2) . . . . ?
C5A C6 C7 C8 82.5(10) . . . . ?
O1 C7 C8 C9 4.2(6) . . . . ?
C6 C7 C8 C9 -173.6(4) . . . . ?
Dy1 O2 C9 C8 -8.4(6) . . . . ?
Dy1 O2 C9 C10 173.9(2) . . . . ?
C7 C8 C9 O2 4.4(6) . . . . ?
C7 C8 C9 C10 -178.0(4) . . . . ?
Dy1 O3 C13 C14 -10.7(6) . . . . ?
Dy1 O3 C13 C12B 175.3(6) . . . . ?
Dy1 O3 C13 C12A 154.4(14) . . . . ?
O3 C13 C14 C15 -5.3(7) . . . . ?
C12B C13 C14 C15 168.5(7) . . . . ?
C12A C13 C14 C15 -170.1(15) . . . . ?
Dy1 O4 C15 C14 21.4(5) . . . . ?
Dy1 O4 C15 C16 -157.4(3) . . . . ?
C13 C14 C15 O4 -0.2(7) . . . . ?
C13 C14 C15 C16 178.5(4) . . . . ?
Dy1 O5 C19 C20 -14.4(6) . . . . ?
Dy1 O5 C19 C18B 164.1(8) . . . . ?
Dy1 O5 C19 C18A 173.6(18) . . . . ?
O5 C19 C20 C21 -2.9(7) . . . . ?
C18B C19 C20 C21 178.7(9) . . . . ?
C18A C19 C20 C21 169.3(19) . . . . ?
Dy1 O6 C21 C20 18.2(6) . . . . ?
Dy1 O6 C21 C22 -163.2(3) . . . . ?
C19 C20 C21 O6 0.9(7) . . . . ?
C19 C20 C21 C22 -177.6(4) . . . . ?
O3 C13 C12A C11A 20(4) . . . . ?
C14 C13 C12A C11A -174(3) . . . . ?
O5 C19 C18A C17A -35(4) . . . . ?
C20 C19 C18A C17A 152(3) . . . . ?
O3 C13 C12B C11B -44.2(17) . . . . ?
C14 C13 C12B C11B 141.5(12) . . . . ?
O5 C19 C18B C17B -52.8(14) . . . . ?
C20 C19 C18B C17B 125.8(11) . . . . ?
